data_4330717
loop_
_publ_author_name
'Fergus R. Knight'
'Rebecca A. M. Randall'
'Kasun S. Athukorala Arachchige'
'Lucy Wakefield'
'John M. Griffin'
'Sharon E. Ashbrook'
'Michael B\"uhl'
'Alexandra M. Z. Slawin'
'J. Derek Woollins'

_publ_contact_author_email frk@st-and.ac.uk
_publ_contact_author_name 'F R KNIGHT'
_publ_section_title
;
 Noncovalent Interactions in Peri-Substituted Chalconium Acenaphthene and
 Naphthalene Salts: A Combined Experimental, Crystallographic,
 Computational, and Solid-State NMR Study
;
_journal_name_full 'Inorganic Chemistry'
_journal_page_first 11087
_journal_page_last 11097
_journal_paper_doi 10.1021/ic301627y
_journal_volume 51
_journal_year 2012
_chemical_formula_moiety 'C26 H21 F3 O3 S3'
_chemical_formula_sum 'C26 H21 F3 O3 S3'
_chemical_formula_weight 534.63
_space_group_IT_number 2
_symmetry_cell_setting triclinic
_symmetry_Int_Tables_number 2
_symmetry_space_group_name_Hall '-P 1'
_symmetry_space_group_name_H-M 'P -1'
_atom_sites_solution_hydrogens geom
_atom_sites_solution_primary direct
_atom_sites_solution_secondary difmap
_cell_angle_alpha 78.533(19)
_cell_angle_beta 88.85(3)
_cell_angle_gamma 79.85(3)
_cell_formula_units_Z 4
_cell_length_a 10.563(4)
_cell_length_b 12.522(4)
_cell_length_c 18.796(7)
_cell_measurement_reflns_used 8565
_cell_measurement_temperature 125
_cell_measurement_theta_max 26.37
_cell_measurement_theta_min 1.11
_cell_volume 2398.1(15)
_computing_cell_refinement 'CrystalClear-SM Expert 2.0 r5'
_computing_data_collection 'CrystalClear-SM Expert 2.0 r5 (Rigaku, 2010)'
_computing_data_reduction 'CrystalClear-SM Expert 2.0 r5'
_computing_molecular_graphics 'CrystalStructure 4.0'
_computing_publication_material 'CrystalStructure 4.0 (Rigaku, 2010)'
_computing_structure_refinement 'SHELXL97 (Sheldrick, 2008)'
_computing_structure_solution 'SHELXS97 (Sheldrick, 2008)'
_diffrn_ambient_temperature 125
_diffrn_detector_area_resol_mean 28.944
_diffrn_measured_fraction_theta_full 0.954
_diffrn_measured_fraction_theta_max 0.954
_diffrn_measurement_device_type 'Rigaku Saturn724'
_diffrn_measurement_method \w
_diffrn_radiation_type 'Mo K\a'
_diffrn_radiation_wavelength 0.71075
_diffrn_reflns_av_R_equivalents 0.0662
_diffrn_reflns_limit_h_max 13
_diffrn_reflns_limit_h_min -13
_diffrn_reflns_limit_k_max 13
_diffrn_reflns_limit_k_min -15
_diffrn_reflns_limit_l_max 23
_diffrn_reflns_limit_l_min -23
_diffrn_reflns_number 19387
_diffrn_reflns_theta_full 26.38
_diffrn_reflns_theta_max 26.38
_diffrn_standards_number 0
_exptl_absorpt_coefficient_mu 0.360
_exptl_absorpt_correction_T_max 0.989
_exptl_absorpt_correction_T_min 0.650
_exptl_absorpt_correction_type multi-scan
_exptl_absorpt_process_details 'REQAB (Rigaku, 1998)'
_exptl_crystal_colour colorless
_exptl_crystal_density_diffrn 1.481
_exptl_crystal_description chip
_exptl_crystal_F_000 1104.00
_exptl_crystal_size_max 0.210
_exptl_crystal_size_mid 0.210
_exptl_crystal_size_min 0.030
_refine_diff_density_max 0.610
_refine_diff_density_min -0.600
_refine_ls_extinction_method none
_refine_ls_goodness_of_fit_ref 1.171
_refine_ls_hydrogen_treatment constr
_refine_ls_number_parameters 631
_refine_ls_number_reflns 9376
_refine_ls_number_restraints 0
_refine_ls_R_factor_gt 0.1011
_refine_ls_shift/su_max 0.002
_refine_ls_structure_factor_coef Fsqd
_refine_ls_weighting_details 'w = 1/[\s^2^(Fo^2^)+(0.1174P)^2^+4.5686P] where P=(Fo^2^+2Fc^2^)/3'
_refine_ls_weighting_scheme calc
_refine_ls_wR_factor_ref 0.2921
_reflns_number_gt 7439
_reflns_number_total 9376
_reflns_threshold_expression F^2^>2.0\s(F^2^)
_cod_data_source_file ic301627y_si_001_01.cif
_cod_data_source_block Ferg116-5
_cod_original_cell_volume 2398.2(15)
_cod_database_code 4330717

loop_
_symmetry_equiv_pos_site_id
_symmetry_equiv_pos_as_xyz
1 +X,+Y,+Z
2 -X,-Y,-Z

loop_
_atom_site_label
_atom_site_type_symbol
_atom_site_fract_x
_atom_site_fract_y
_atom_site_fract_z
_atom_site_U_iso_or_equiv
_atom_site_adp_type
_atom_site_occupancy
_atom_site_symmetry_multiplicity
_atom_site_calc_flag
_atom_site_refinement_flags
S1 S 0.01339(14) 0.46172(12) 0.16572(8) 0.0332(4) Uani 1.0 2 d .
S2 S 0.05179(15) 0.60168(12) 0.27927(8) 0.0364(4) Uani 1.0 2 d .
S3 S -0.00131(14) 0.00540(13) 0.33541(8) 0.0354(4) Uani 1.0 2 d .
S4 S -0.11745(15) -0.08774(13) 0.21979(9) 0.0376(4) Uani 1.0 2 d .
S5 S 0.36341(15) -0.21690(14) 0.42098(9) 0.0422(4) Uani 1.0 2 d .
S6 S 0.67810(15) 0.67372(13) 0.02852(9) 0.0393(4) Uani 1.0 2 d .
F1 F 0.4279(5) -0.2510(4) 0.2914(3) 0.0600(12) Uani 1.0 2 d .
F2 F 0.5575(5) -0.1673(4) 0.3379(3) 0.0635(12) Uani 1.0 2 d .
F3 F 0.3710(5) -0.0794(4) 0.2971(3) 0.0662(13) Uani 1.0 2 d .
F4 F 0.5598(7) 0.7437(6) 0.1371(3) 0.125(3) Uani 1.0 2 d .
F5 F 0.7093(7) 0.8334(6) 0.0919(5) 0.125(3) Uani 1.0 2 d .
F6 F 0.5297(5) 0.8608(5) 0.0390(4) 0.0874(17) Uani 1.0 2 d .
O1 O 0.3738(5) -0.1255(4) 0.4555(3) 0.0532(13) Uani 1.0 2 d .
O2 O 0.2331(5) -0.2238(5) 0.4028(4) 0.0613(15) Uani 1.0 2 d .
O3 O 0.4416(5) -0.3214(4) 0.4522(3) 0.0450(12) Uani 1.0 2 d .
O4 O 0.7664(5) 0.5995(5) 0.0798(3) 0.0630(15) Uani 1.0 2 d .
O5 O 0.5684(5) 0.6321(5) 0.0131(4) 0.0684(16) Uani 1.0 2 d .
O6 O 0.7358(6) 0.7315(5) -0.0331(4) 0.0739(18) Uani 1.0 2 d .
C1 C 0.1400(6) 0.3658(5) 0.2185(3) 0.0316(13) Uani 1.0 2 d .
C2 C 0.1759(6) 0.2602(5) 0.2018(4) 0.0377(14) Uani 1.0 2 d .
C3 C 0.2755(6) 0.1796(5) 0.2375(4) 0.0371(14) Uani 1.0 2 d .
C4 C 0.3456(6) 0.2080(5) 0.2898(3) 0.0356(14) Uani 1.0 2 d .
C5 C 0.3126(6) 0.3145(5) 0.3062(3) 0.0314(13) Uani 1.0 2 d .
C6 C 0.4000(6) 0.3308(6) 0.3570(4) 0.0381(15) Uani 1.0 2 d .
C7 C 0.3822(6) 0.4290(6) 0.3799(4) 0.0385(14) Uani 1.0 2 d .
C8 C 0.2763(6) 0.5103(6) 0.3524(4) 0.0386(14) Uani 1.0 2 d .
C9 C 0.1877(6) 0.4962(5) 0.3028(3) 0.0337(13) Uani 1.0 2 d .
C10 C 0.2101(5) 0.3960(5) 0.2745(3) 0.0299(12) Uani 1.0 2 d .
C11 C 0.4613(6) 0.1431(5) 0.3363(4) 0.0396(15) Uani 1.0 2 d .
C12 C 0.5037(6) 0.2283(6) 0.3755(4) 0.0386(15) Uani 1.0 2 d .
C13 C 0.1010(6) 0.5586(5) 0.1102(3) 0.0321(13) Uani 1.0 2 d .
C14 C 0.2200(6) 0.5228(6) 0.0837(4) 0.0397(15) Uani 1.0 2 d .
C15 C 0.2839(6) 0.6002(6) 0.0422(4) 0.0437(16) Uani 1.0 2 d .
C16 C 0.2308(7) 0.7107(6) 0.0281(4) 0.0415(15) Uani 1.0 2 d .
C17 C 0.1116(7) 0.7469(6) 0.0554(4) 0.0417(15) Uani 1.0 2 d .
C18 C 0.0435(6) 0.6706(5) 0.0970(4) 0.0380(14) Uani 1.0 2 d .
C19 C -0.0285(7) 0.3870(6) 0.0996(4) 0.0410(15) Uani 1.0 2 d .
C20 C -0.0650(6) 0.5515(5) 0.3412(4) 0.0351(13) Uani 1.0 2 d .
C21 C -0.0354(6) 0.4710(5) 0.4033(3) 0.0342(13) Uani 1.0 2 d .
C22 C -0.1344(6) 0.4383(6) 0.4489(4) 0.0439(16) Uani 1.0 2 d .
C23 C -0.2611(6) 0.4871(6) 0.4306(4) 0.0445(16) Uani 1.0 2 d .
C24 C -0.2902(7) 0.5679(6) 0.3702(4) 0.0473(17) Uani 1.0 2 d .
C25 C -0.1950(6) 0.6003(5) 0.3231(4) 0.0413(15) Uani 1.0 2 d .
C31 C -0.1052(6) 0.1312(5) 0.2940(3) 0.0330(13) Uani 1.0 2 d .
C32 C -0.0984(6) 0.2286(5) 0.3167(4) 0.0373(14) Uani 1.0 2 d .
C33 C -0.1804(6) 0.3291(5) 0.2891(4) 0.0404(15) Uani 1.0 2 d .
C34 C -0.2749(6) 0.3307(5) 0.2413(4) 0.0356(14) Uani 1.0 2 d .
C35 C -0.2831(6) 0.2321(5) 0.2165(3) 0.0330(13) Uani 1.0 2 d .
C36 C -0.3896(6) 0.2495(6) 0.1676(4) 0.0406(15) Uani 1.0 2 d .
C37 C -0.4135(6) 0.1606(6) 0.1405(4) 0.0448(16) Uani 1.0 2 d .
C38 C -0.3276(7) 0.0586(6) 0.1602(4) 0.0449(16) Uani 1.0 2 d .
C39 C -0.2220(6) 0.0419(5) 0.2070(4) 0.0356(14) Uani 1.0 2 d .
C40 C -0.2006(6) 0.1303(6) 0.2407(3) 0.0348(13) Uani 1.0 2 d .
C41 C -0.3814(6) 0.4224(6) 0.2050(4) 0.0454(17) Uani 1.0 2 d .
C42 C -0.4552(7) 0.3674(6) 0.1568(4) 0.0451(16) Uani 1.0 2 d .
C43 C -0.1082(6) -0.0682(5) 0.3941(3) 0.0317(13) Uani 1.0 2 d .
C44 C -0.0729(6) -0.1839(5) 0.4078(4) 0.0346(13) Uani 1.0 2 d .
C45 C -0.1529(6) -0.2469(5) 0.4520(4) 0.0365(14) Uani 1.0 2 d .
C46 C -0.2629(7) -0.1954(6) 0.4785(4) 0.0433(16) Uani 1.0 2 d .
C47 C -0.2959(6) -0.0795(6) 0.4659(4) 0.0387(15) Uani 1.0 2 d .
C48 C -0.2148(6) -0.0162(5) 0.4227(4) 0.0364(14) Uani 1.0 2 d .
C49 C 0.0933(6) 0.0465(6) 0.4016(4) 0.0436(16) Uani 1.0 2 d .
C50 C 0.0196(6) -0.0508(6) 0.1690(4) 0.0369(14) Uani 1.0 2 d .
C51 C 0.1391(6) -0.1156(5) 0.1908(4) 0.0387(14) Uani 1.0 2 d .
C52 C 0.2481(7) -0.0933(6) 0.1501(4) 0.0446(16) Uani 1.0 2 d .
C53 C 0.2375(7) -0.0056(6) 0.0923(4) 0.0448(16) Uani 1.0 2 d .
C54 C 0.1179(7) 0.0606(6) 0.0723(4) 0.0434(16) Uani 1.0 2 d .
C55 C 0.0098(7) 0.0380(6) 0.1091(4) 0.0449(16) Uani 1.0 2 d .
C56 C 0.4342(8) -0.1774(6) 0.3340(4) 0.0482(17) Uani 1.0 2 d .
C57 C 0.6169(8) 0.7804(8) 0.0778(5) 0.063(3) Uani 1.0 2 d .
H2 H 0.1299 0.2424 0.1641 0.0453 Uiso 1.0 2 calc R
H3 H 0.2942 0.1080 0.2261 0.0445 Uiso 1.0 2 calc R
H7 H 0.4404 0.4420 0.4138 0.0462 Uiso 1.0 2 calc R
H8 H 0.2645 0.5786 0.3686 0.0463 Uiso 1.0 2 calc R
H11A H 0.5311 0.1139 0.3056 0.0475 Uiso 1.0 2 calc R
H11B H 0.4369 0.0804 0.3716 0.0475 Uiso 1.0 2 calc R
H12A H 0.5097 0.2000 0.4286 0.0464 Uiso 1.0 2 calc R
H12B H 0.5884 0.2451 0.3580 0.0464 Uiso 1.0 2 calc R
H14 H 0.2575 0.4466 0.0938 0.0477 Uiso 1.0 2 calc R
H15 H 0.3657 0.5766 0.0232 0.0524 Uiso 1.0 2 calc R
H16 H 0.2761 0.7627 -0.0005 0.0499 Uiso 1.0 2 calc R
H17 H 0.0760 0.8236 0.0460 0.0501 Uiso 1.0 2 calc R
H18 H -0.0388 0.6939 0.1156 0.0456 Uiso 1.0 2 calc R
H19A H -0.0718 0.3268 0.1237 0.0493 Uiso 1.0 2 calc R
H19B H 0.0497 0.3561 0.0765 0.0493 Uiso 1.0 2 calc R
H19C H -0.0862 0.4374 0.0626 0.0493 Uiso 1.0 2 calc R
H21 H 0.0516 0.4380 0.4150 0.0410 Uiso 1.0 2 calc R
H22 H -0.1149 0.3834 0.4918 0.0527 Uiso 1.0 2 calc R
H23 H -0.3285 0.4637 0.4606 0.0534 Uiso 1.0 2 calc R
H24 H -0.3771 0.6028 0.3602 0.0568 Uiso 1.0 2 calc R
H25 H -0.2163 0.6539 0.2798 0.0495 Uiso 1.0 2 calc R
H38 H -0.3428 -0.0021 0.1403 0.0539 Uiso 1.0 2 calc R
H37 H -0.4856 0.1674 0.1095 0.0538 Uiso 1.0 2 calc R
H33 H -0.1695 0.3952 0.3039 0.0484 Uiso 1.0 2 calc R
H32 H -0.0356 0.2275 0.3525 0.0447 Uiso 1.0 2 calc R
H42A H -0.5463 0.3721 0.1714 0.0541 Uiso 1.0 2 calc R
H42B H -0.4523 0.4042 0.1052 0.0541 Uiso 1.0 2 calc R
H41A H -0.3449 0.4840 0.1753 0.0545 Uiso 1.0 2 calc R
H41B H -0.4386 0.4514 0.2417 0.0545 Uiso 1.0 2 calc R
H44 H 0.0030 -0.2186 0.3878 0.0416 Uiso 1.0 2 calc R
H45 H -0.1304 -0.3253 0.4634 0.0438 Uiso 1.0 2 calc R
H46 H -0.3187 -0.2389 0.5061 0.0519 Uiso 1.0 2 calc R
H47 H -0.3714 -0.0447 0.4861 0.0464 Uiso 1.0 2 calc R
H48 H -0.2345 0.0623 0.4137 0.0436 Uiso 1.0 2 calc R
H49A H 0.1476 -0.0192 0.4299 0.0523 Uiso 1.0 2 calc R
H49B H 0.0356 0.0835 0.4342 0.0523 Uiso 1.0 2 calc R
H49C H 0.1478 0.0974 0.3764 0.0523 Uiso 1.0 2 calc R
H51 H 0.1467 -0.1738 0.2323 0.0464 Uiso 1.0 2 calc R
H52 H 0.3294 -0.1390 0.1627 0.0535 Uiso 1.0 2 calc R
H53 H 0.3118 0.0101 0.0659 0.0537 Uiso 1.0 2 calc R
H54 H 0.1117 0.1218 0.0327 0.0521 Uiso 1.0 2 calc R
H55 H -0.0716 0.0820 0.0943 0.0538 Uiso 1.0 2 calc R

loop_
_atom_site_aniso_label
_atom_site_aniso_U_11
_atom_site_aniso_U_22
_atom_site_aniso_U_33
_atom_site_aniso_U_12
_atom_site_aniso_U_13
_atom_site_aniso_U_23
S1 0.0353(8) 0.0306(8) 0.0332(8) -0.0065(6) 0.0027(6) -0.0044(6)
S2 0.0429(9) 0.0309(8) 0.0348(8) -0.0063(7) 0.0058(7) -0.0057(7)
S3 0.0366(8) 0.0352(9) 0.0347(8) -0.0079(7) 0.0035(6) -0.0064(7)
S4 0.0436(9) 0.0307(8) 0.0394(9) -0.0071(7) 0.0024(7) -0.0084(7)
S5 0.0397(9) 0.0376(9) 0.0486(10) -0.0008(7) -0.0023(7) -0.0117(8)
S6 0.0364(9) 0.0378(9) 0.0443(10) -0.0067(7) 0.0045(7) -0.0097(7)
F1 0.085(3) 0.048(3) 0.043(3) 0.002(3) -0.011(2) -0.0112(19)
F2 0.063(3) 0.065(3) 0.061(3) -0.024(3) 0.007(2) 0.000(3)
F3 0.106(4) 0.037(3) 0.049(3) -0.001(3) -0.025(3) -0.0001(19)
F4 0.156(6) 0.132(6) 0.058(4) 0.048(5) 0.039(4) -0.019(4)
F5 0.111(5) 0.112(5) 0.180(8) -0.003(4) -0.026(5) -0.104(5)
F6 0.078(4) 0.064(4) 0.109(5) 0.028(3) 0.003(3) -0.028(3)
O1 0.057(3) 0.044(3) 0.060(4) 0.001(3) -0.004(3) -0.022(3)
O2 0.032(3) 0.064(4) 0.091(5) -0.004(3) 0.002(3) -0.028(3)
O3 0.053(3) 0.029(3) 0.046(3) 0.001(2) 0.008(2) 0.002(2)
O4 0.056(3) 0.059(4) 0.064(4) 0.011(3) -0.013(3) -0.006(3)
O5 0.038(3) 0.077(4) 0.103(5) -0.018(3) 0.007(3) -0.043(4)
O6 0.103(5) 0.052(4) 0.070(4) -0.028(4) 0.040(4) -0.011(3)
C1 0.039(3) 0.029(3) 0.025(3) -0.008(3) 0.004(3) 0.002(3)
C2 0.047(4) 0.028(3) 0.038(4) -0.007(3) -0.000(3) -0.005(3)
C3 0.049(4) 0.029(4) 0.034(4) -0.007(3) 0.001(3) -0.005(3)
C4 0.044(4) 0.034(4) 0.028(3) -0.009(3) 0.008(3) -0.003(3)
C5 0.032(3) 0.036(4) 0.026(3) -0.005(3) 0.003(3) -0.005(3)
C6 0.030(3) 0.049(4) 0.035(4) -0.011(3) 0.005(3) -0.005(3)
C7 0.038(4) 0.050(4) 0.032(4) -0.015(3) 0.003(3) -0.011(3)
C8 0.036(4) 0.048(4) 0.037(4) -0.017(3) 0.004(3) -0.013(3)
C9 0.039(4) 0.030(3) 0.031(3) -0.005(3) 0.002(3) -0.004(3)
C10 0.029(3) 0.032(3) 0.030(3) -0.009(3) 0.008(3) -0.008(3)
C11 0.036(4) 0.035(4) 0.041(4) -0.000(3) -0.004(3) 0.004(3)
C12 0.030(3) 0.049(4) 0.036(4) -0.005(3) -0.003(3) -0.006(3)
C13 0.032(3) 0.035(4) 0.029(3) -0.005(3) -0.000(3) -0.004(3)
C14 0.034(4) 0.046(4) 0.039(4) -0.006(3) 0.002(3) -0.008(3)
C15 0.030(4) 0.061(5) 0.041(4) -0.014(3) 0.002(3) -0.007(4)
C16 0.049(4) 0.049(4) 0.029(4) -0.020(4) 0.005(3) -0.004(3)
C17 0.055(4) 0.034(4) 0.038(4) -0.009(3) 0.003(3) -0.010(3)
C18 0.041(4) 0.036(4) 0.033(4) -0.001(3) -0.003(3) -0.004(3)
C19 0.048(4) 0.041(4) 0.033(4) -0.010(3) -0.009(3) -0.004(3)
C20 0.039(4) 0.031(4) 0.036(4) -0.005(3) -0.002(3) -0.009(3)
C21 0.034(3) 0.041(4) 0.029(3) -0.006(3) 0.003(3) -0.011(3)
C22 0.046(4) 0.047(4) 0.038(4) -0.009(3) 0.005(3) -0.006(3)
C23 0.037(4) 0.047(4) 0.054(5) -0.012(3) 0.015(3) -0.019(4)
C24 0.042(4) 0.045(4) 0.057(5) -0.006(3) 0.001(3) -0.015(4)
C25 0.044(4) 0.030(4) 0.048(4) -0.003(3) -0.001(3) -0.007(3)
C31 0.033(3) 0.037(4) 0.032(3) -0.008(3) 0.005(3) -0.012(3)
C32 0.043(4) 0.033(4) 0.038(4) -0.011(3) 0.003(3) -0.009(3)
C33 0.053(4) 0.026(3) 0.046(4) -0.018(3) 0.007(3) -0.008(3)
C34 0.040(4) 0.031(4) 0.036(4) -0.010(3) 0.004(3) -0.005(3)
C35 0.033(3) 0.039(4) 0.027(3) -0.009(3) 0.003(3) -0.005(3)
C36 0.034(4) 0.049(4) 0.036(4) -0.002(3) 0.007(3) -0.007(3)
C37 0.033(4) 0.052(5) 0.047(4) -0.004(3) -0.009(3) -0.006(4)
C38 0.046(4) 0.045(4) 0.047(4) -0.006(3) -0.002(3) -0.020(4)
C39 0.044(4) 0.033(4) 0.031(3) -0.008(3) -0.002(3) -0.006(3)
C40 0.036(3) 0.041(4) 0.030(3) -0.011(3) 0.006(3) -0.010(3)
C41 0.043(4) 0.041(4) 0.046(4) -0.001(3) 0.009(3) -0.003(3)
C42 0.046(4) 0.048(4) 0.034(4) 0.003(3) -0.002(3) 0.001(3)
C43 0.034(3) 0.038(4) 0.023(3) -0.008(3) -0.001(3) -0.003(3)
C44 0.040(4) 0.031(4) 0.033(4) -0.003(3) 0.003(3) -0.011(3)
C45 0.045(4) 0.033(4) 0.031(3) -0.005(3) -0.001(3) -0.005(3)
C46 0.055(4) 0.035(4) 0.039(4) -0.012(3) 0.005(3) -0.004(3)
C47 0.027(3) 0.047(4) 0.039(4) -0.000(3) 0.005(3) -0.007(3)
C48 0.044(4) 0.030(4) 0.034(4) -0.008(3) -0.001(3) -0.003(3)
C49 0.037(4) 0.044(4) 0.053(5) -0.010(3) -0.008(3) -0.014(4)
C50 0.036(4) 0.041(4) 0.034(4) -0.001(3) -0.001(3) -0.011(3)
C51 0.045(4) 0.030(4) 0.043(4) -0.006(3) -0.001(3) -0.012(3)
C52 0.044(4) 0.051(4) 0.038(4) -0.005(3) -0.003(3) -0.010(3)
C53 0.046(4) 0.049(4) 0.041(4) -0.016(3) 0.004(3) -0.007(3)
C54 0.048(4) 0.038(4) 0.043(4) -0.008(3) -0.000(3) -0.004(3)
C55 0.045(4) 0.042(4) 0.046(4) -0.006(3) 0.004(3) -0.008(3)
C56 0.064(5) 0.038(4) 0.041(4) -0.004(4) -0.013(4) -0.005(3)
C57 0.057(5) 0.064(6) 0.071(6) 0.005(4) -0.008(4) -0.032(5)

loop_
_atom_type_symbol
_atom_type_description
_atom_type_scat_dispersion_real
_atom_type_scat_dispersion_imag
_atom_type_scat_source
C C 0.0033 0.0016
;
International Tables for Crystallography
(1992, Vol. C, Tables 4.2.6.8 and 6.1.1.4)
;
H H 0.0000 0.0000
;
International Tables for Crystallography
(1992, Vol. C, Table 6.1.1.4)
;
F F 0.0171 0.0103
;
International Tables for Crystallography
(1992, Vol. C, Tables 4.2.6.8 and 6.1.1.4)
;
O O 0.0106 0.0060
;
International Tables for Crystallography
(1992, Vol. C, Tables 4.2.6.8 and 6.1.1.4)
;
S S 0.1246 0.1234
;
International Tables for Crystallography
(1992, Vol. C, Tables 4.2.6.8 and 6.1.1.4)
;

loop_
_geom_angle_atom_site_label_1
_geom_angle_atom_site_label_2
_geom_angle_atom_site_label_3
_geom_angle
_geom_angle_publ_flag
C1 S1 C13 102.2(3) yes
C1 S1 C19 103.5(3) yes
C13 S1 C19 100.9(3) yes
C9 S2 C20 101.6(3) yes
C31 S3 C43 102.9(3) yes
C31 S3 C49 104.3(3) yes
C43 S3 C49 100.9(3) yes
C39 S4 C50 101.0(3) yes
O1 S5 O2 114.3(4) yes
O1 S5 O3 115.9(3) yes
O1 S5 C56 102.3(4) yes
O2 S5 O3 114.5(3) yes
O2 S5 C56 103.5(4) yes
O3 S5 C56 104.0(3) yes
O4 S6 O5 114.9(4) yes
O4 S6 O6 115.0(4) yes
O4 S6 C57 102.1(4) yes
O5 S6 O6 115.0(4) yes
O5 S6 C57 104.2(4) yes
O6 S6 C57 103.3(4) yes
S1 C1 C2 118.6(5) yes
S1 C1 C10 122.1(5) yes
C2 C1 C10 119.3(5) yes
C1 C2 C3 123.8(7) yes
C2 C3 C4 117.6(6) yes
C3 C4 C5 119.3(5) yes
C3 C4 C11 131.2(6) yes
C5 C4 C11 109.5(6) yes
C4 C5 C6 111.1(5) yes
C4 C5 C10 125.2(6) yes
C6 C5 C10 123.7(6) yes
C5 C6 C7 119.3(6) yes
C5 C6 C12 109.3(6) yes
C7 C6 C12 131.4(6) yes
C6 C7 C8 118.7(7) yes
C7 C8 C9 123.4(7) yes
S2 C9 C8 118.0(5) yes
S2 C9 C10 123.6(5) yes
C8 C9 C10 118.4(5) yes
C1 C10 C5 114.7(6) yes
C1 C10 C9 129.1(5) yes
C5 C10 C9 116.2(6) yes
C4 C11 C12 104.3(5) yes
C6 C12 C11 105.2(5) yes
S1 C13 C14 120.7(5) yes
S1 C13 C18 117.1(5) yes
C14 C13 C18 122.2(6) yes
C13 C14 C15 118.6(6) yes
C14 C15 C16 121.0(6) yes
C15 C16 C17 120.4(7) yes
C16 C17 C18 120.1(6) yes
C13 C18 C17 117.7(6) yes
S2 C20 C21 124.2(5) yes
S2 C20 C25 115.6(5) yes
C21 C20 C25 120.2(6) yes
C20 C21 C22 119.8(6) yes
C21 C22 C23 119.3(6) yes
C22 C23 C24 121.0(7) yes
C23 C24 C25 121.1(6) yes
C20 C25 C24 118.5(6) yes
S3 C31 C32 119.6(5) yes
S3 C31 C40 120.6(5) yes
C32 C31 C40 119.7(5) yes
C31 C32 C33 122.8(6) yes
C32 C33 C34 119.4(7) yes
C33 C34 C35 118.8(5) yes
C33 C34 C41 132.2(7) yes
C35 C34 C41 109.0(6) yes
C34 C35 C36 110.7(6) yes
C34 C35 C40 123.9(6) yes
C36 C35 C40 125.3(7) yes
C35 C36 C37 117.9(6) yes
C35 C36 C42 109.4(7) yes
C37 C36 C42 132.7(6) yes
C36 C37 C38 118.1(6) yes
C37 C38 C39 124.0(7) yes
S4 C39 C38 117.8(6) yes
S4 C39 C40 123.0(5) yes
C38 C39 C40 119.1(6) yes
C31 C40 C35 115.3(6) yes
C31 C40 C39 129.6(6) yes
C35 C40 C39 115.2(6) yes
C34 C41 C42 104.9(6) yes
C36 C42 C41 106.0(6) yes
S3 C43 C44 114.9(5) yes
S3 C43 C48 122.8(5) yes
C44 C43 C48 122.3(6) yes
C43 C44 C45 118.1(6) yes
C44 C45 C46 119.8(6) yes
C45 C46 C47 121.6(6) yes
C46 C47 C48 118.6(6) yes
C43 C48 C47 119.4(6) yes
S4 C50 C51 116.9(5) yes
S4 C50 C55 122.8(5) yes
C51 C50 C55 120.2(6) yes
C50 C51 C52 118.8(6) yes
C51 C52 C53 120.3(6) yes
C52 C53 C54 120.3(7) yes
C53 C54 C55 120.5(6) yes
C50 C55 C54 119.7(6) yes
S5 C56 F1 111.4(5) yes
S5 C56 F2 113.8(5) yes
S5 C56 F3 111.4(5) yes
F1 C56 F2 107.2(6) yes
F1 C56 F3 105.8(6) yes
F2 C56 F3 106.7(6) yes
S6 C57 F4 112.8(7) yes
S6 C57 F5 111.1(6) yes
S6 C57 F6 112.4(7) yes
F4 C57 F5 110.5(9) yes
F4 C57 F6 105.8(7) yes
F5 C57 F6 103.7(7) yes
C1 C2 H2 118.076 no
C3 C2 H2 118.076 no
C2 C3 H3 121.191 no
C4 C3 H3 121.183 no
C6 C7 H7 120.667 no
C8 C7 H7 120.656 no
C7 C8 H8 118.303 no
C9 C8 H8 118.294 no
C4 C11 H11A 110.900 no
C4 C11 H11B 110.898 no
C12 C11 H11A 110.898 no
C12 C11 H11B 110.909 no
H11A C11 H11B 108.928 no
C6 C12 H12A 110.706 no
C6 C12 H12B 110.707 no
C11 C12 H12A 110.706 no
C11 C12 H12B 110.710 no
H12A C12 H12B 108.797 no
C13 C14 H14 120.706 no
C15 C14 H14 120.706 no
C14 C15 H15 119.502 no
C16 C15 H15 119.507 no
C15 C16 H16 119.788 no
C17 C16 H16 119.775 no
C16 C17 H17 119.963 no
C18 C17 H17 119.958 no
C13 C18 H18 121.143 no
C17 C18 H18 121.146 no
S1 C19 H19A 109.468 no
S1 C19 H19B 109.472 no
S1 C19 H19C 109.476 no
H19A C19 H19B 109.475 no
H19A C19 H19C 109.467 no
H19B C19 H19C 109.469 no
C20 C21 H21 120.108 no
C22 C21 H21 120.120 no
C21 C22 H22 120.359 no
C23 C22 H22 120.362 no
C22 C23 H23 119.514 no
C24 C23 H23 119.512 no
C23 C24 H24 119.422 no
C25 C24 H24 119.436 no
C20 C25 H25 120.741 no
C24 C25 H25 120.746 no
C31 C32 H32 118.611 no
C33 C32 H32 118.611 no
C32 C33 H33 120.325 no
C34 C33 H33 120.316 no
C36 C37 H37 120.938 no
C38 C37 H37 120.943 no
C37 C38 H38 117.983 no
C39 C38 H38 117.987 no
C34 C41 H41A 110.768 no
C34 C41 H41B 110.772 no
C42 C41 H41A 110.768 no
C42 C41 H41B 110.760 no
H41A C41 H41B 108.839 no
C36 C42 H42A 110.532 no
C36 C42 H42B 110.540 no
C41 C42 H42A 110.537 no
C41 C42 H42B 110.537 no
H42A C42 H42B 108.702 no
C43 C44 H44 120.966 no
C45 C44 H44 120.954 no
C44 C45 H45 120.083 no
C46 C45 H45 120.076 no
C45 C46 H46 119.201 no
C47 C46 H46 119.203 no
C46 C47 H47 120.688 no
C48 C47 H47 120.682 no
C43 C48 H48 120.291 no
C47 C48 H48 120.297 no
S3 C49 H49A 109.471 no
S3 C49 H49B 109.473 no
S3 C49 H49C 109.475 no
H49A C49 H49B 109.464 no
H49A C49 H49C 109.471 no
H49B C49 H49C 109.472 no
C50 C51 H51 120.579 no
C52 C51 H51 120.584 no
C51 C52 H52 119.868 no
C53 C52 H52 119.865 no
C52 C53 H53 119.838 no
C54 C53 H53 119.832 no
C53 C54 H54 119.739 no
C55 C54 H54 119.738 no
C50 C55 H55 120.131 no
C54 C55 H55 120.150 no

loop_
_geom_bond_atom_site_label_1
_geom_bond_atom_site_label_2
_geom_bond_distance
_geom_bond_publ_flag
S1 C1 1.797(6) yes
S1 C13 1.809(6) yes
S1 C19 1.802(8) yes
S2 C9 1.768(6) yes
S2 C20 1.788(7) yes
S3 C31 1.797(6) yes
S3 C43 1.804(6) yes
S3 C49 1.816(8) yes
S4 C39 1.771(6) yes
S4 C50 1.797(7) yes
S5 O1 1.444(6) yes
S5 O2 1.446(6) yes
S5 O3 1.439(4) yes
S5 C56 1.800(8) yes
S6 O4 1.427(5) yes
S6 O5 1.409(6) yes
S6 O6 1.426(6) yes
S6 C57 1.796(10) yes
F1 C56 1.346(10) yes
F2 C56 1.334(9) yes
F3 C56 1.350(8) yes
F4 C57 1.298(11) yes
F5 C57 1.331(13) yes
F6 C57 1.341(9) yes
C1 C2 1.405(9) yes
C1 C10 1.445(9) yes
C2 C3 1.400(8) yes
C3 C4 1.378(10) yes
C4 C5 1.411(9) yes
C4 C11 1.526(8) yes
C5 C6 1.408(9) yes
C5 C10 1.401(7) yes
C6 C7 1.363(11) yes
C6 C12 1.520(8) yes
C7 C8 1.403(8) yes
C8 C9 1.392(10) yes
C9 C10 1.439(9) yes
C11 C12 1.542(11) yes
C13 C14 1.376(8) yes
C13 C18 1.402(9) yes
C14 C15 1.383(10) yes
C15 C16 1.373(10) yes
C16 C17 1.386(9) yes
C17 C18 1.401(10) yes
C20 C21 1.382(8) yes
C20 C25 1.419(9) yes
C21 C22 1.404(9) yes
C22 C23 1.390(9) yes
C23 C24 1.361(9) yes
C24 C25 1.387(10) yes
C31 C32 1.383(10) yes
C31 C40 1.439(9) yes
C32 C33 1.406(8) yes
C33 C34 1.351(10) yes
C34 C35 1.419(10) yes
C34 C41 1.521(8) yes
C35 C36 1.427(9) yes
C35 C40 1.409(8) yes
C36 C37 1.376(11) yes
C36 C42 1.493(10) yes
C37 C38 1.418(9) yes
C38 C39 1.395(10) yes
C39 C40 1.431(10) yes
C41 C42 1.539(11) yes
C43 C44 1.403(9) yes
C43 C48 1.356(8) yes
C44 C45 1.405(9) yes
C45 C46 1.361(9) yes
C46 C47 1.403(10) yes
C47 C48 1.405(9) yes
C50 C51 1.395(8) yes
C50 C55 1.407(9) yes
C51 C52 1.407(10) yes
C52 C53 1.373(9) yes
C53 C54 1.396(9) yes
C54 C55 1.366(10) yes
C2 H2 0.950 no
C3 H3 0.950 no
C7 H7 0.950 no
C8 H8 0.950 no
C11 H11A 0.990 no
C11 H11B 0.990 no
C12 H12A 0.990 no
C12 H12B 0.990 no
C14 H14 0.950 no
C15 H15 0.950 no
C16 H16 0.950 no
C17 H17 0.950 no
C18 H18 0.950 no
C19 H19A 0.980 no
C19 H19B 0.980 no
C19 H19C 0.980 no
C21 H21 0.950 no
C22 H22 0.950 no
C23 H23 0.950 no
C24 H24 0.950 no
C25 H25 0.950 no
C32 H32 0.950 no
C33 H33 0.950 no
C37 H37 0.950 no
C38 H38 0.950 no
C41 H41A 0.990 no
C41 H41B 0.990 no
C42 H42A 0.990 no
C42 H42B 0.990 no
C44 H44 0.950 no
C45 H45 0.950 no
C46 H46 0.950 no
C47 H47 0.950 no
C48 H48 0.950 no
C49 H49A 0.980 no
C49 H49B 0.980 no
C49 H49C 0.980 no
C51 H51 0.950 no
C52 H52 0.950 no
C53 H53 0.950 no
C54 H54 0.950 no
C55 H55 0.950 no

loop_
_geom_contact_atom_site_label_1
_geom_contact_atom_site_label_2
_geom_contact_distance
_geom_contact_publ_flag
_geom_contact_site_symmetry_2
S1 S2 3.093(3) no .
S1 C9 3.335(7) no .
S2 C1 3.351(7) no .
S2 C13 3.343(7) no .
S2 C18 3.361(7) no .
S3 S4 3.034(3) no .
S3 C39 3.298(7) no .
S3 C50 3.335(7) no .
S3 C51 3.546(7) no .
S4 C31 3.337(7) no .
S4 C43 3.338(6) no .
S4 C44 3.513(6) no .
F1 O2 2.932(7) no .
F1 O3 2.975(6) no .
F2 O1 2.975(7) no .
F2 O3 2.986(7) no .
F3 O1 2.916(7) no .
F3 O2 2.952(7) no .
F4 O4 2.911(9) no .
F4 O5 2.939(10) no .
F5 O4 2.938(10) no .
F5 O6 2.876(11) no .
F6 O5 2.956(9) no .
F6 O6 2.951(8) no .
C1 C4 2.823(8) no .
C1 C14 3.085(9) no .
C2 C5 2.718(10) no .
C2 C19 2.936(9) no .
C3 C10 2.893(9) no .
C4 C7 3.597(10) no .
C5 C8 2.724(10) no .
C6 C9 2.824(8) no .
C7 C10 2.852(9) no .
C8 C20 3.556(9) no .
C8 C21 3.501(9) no .
C9 C21 3.011(9) no .
C10 C13 3.440(8) no .
C10 C20 3.555(8) no .
C13 C16 2.748(9) no .
C14 C17 2.787(9) no .
C14 C19 3.349(10) no .
C15 C18 2.784(9) no .
C20 C23 2.770(9) no .
C21 C24 2.778(9) no .
C22 C25 2.794(9) no .
C31 C34 2.819(8) no .
C31 C48 3.077(9) no .
C32 C35 2.727(9) no .
C32 C49 2.983(8) no .
C33 C40 2.858(10) no .
C35 C38 2.713(11) no .
C36 C39 2.847(9) no .
C37 C40 2.886(9) no .
C39 C55 3.033(10) no .
C40 C43 3.443(8) no .
C40 C48 3.561(8) no .
C40 C50 3.405(9) no .
C40 C55 3.522(10) no .
C43 C46 2.744(9) no .
C44 C47 2.797(9) no .
C45 C48 2.791(9) no .
C48 C49 3.478(10) no .
C50 C53 2.773(10) no .
C51 C54 2.787(9) no .
C52 C55 2.784(9) no .
S1 O4 3.141(5) no 1_455
S1 C33 3.436(7) no .
S3 O2 3.485(5) no .
S4 F5 3.444(9) no 1_445
S6 C14 3.565(8) no 2_665
F1 F4 3.200(8) no 1_545
F1 C24 3.559(8) no 1_645
F1 C51 3.591(8) no .
F1 C52 3.370(8) no .
F2 C24 3.364(8) no 1_645
F2 C46 3.210(9) no 1_655
F2 C47 3.346(9) no 1_655
F3 C3 3.200(7) no .
F3 C4 3.536(8) no .
F3 C11 3.315(9) no .
F3 C51 3.339(9) no .
F3 C52 3.125(9) no .
F4 F1 3.200(8) no 1_565
F4 C52 3.587(10) no 1_565
F5 S4 3.444(9) no 1_665
F5 C38 3.284(12) no 1_665
F6 F6 3.455(7) no 2_675
F6 C53 3.473(9) no 1_565
O1 C12 3.374(8) no 2_656
O1 C47 3.189(9) no 2_556
O1 C48 3.409(9) no 2_556
O1 C49 3.384(8) no .
O2 S3 3.485(5) no .
O2 C8 3.590(10) no 1_545
O2 C44 3.185(8) no .
O2 C49 3.442(9) no .
O3 C7 3.592(8) no 2_656
O3 C23 3.493(8) no 2_556
O3 C24 3.409(9) no 1_645
O4 S1 3.141(5) no 1_655
O4 C13 3.523(8) no 1_655
O4 C18 3.246(9) no 1_655
O4 C19 3.085(8) no 1_655
O4 C41 3.449(9) no 1_655
O5 C14 3.432(9) no 2_665
O5 C15 3.124(9) no .
O5 C15 3.394(10) no 2_665
O5 C16 3.549(8) no .
O5 C42 3.430(10) no 2_565
O6 C2 3.274(9) no 2_665
O6 C14 3.454(10) no 2_665
O6 C19 3.505(9) no 2_665
O6 C53 3.451(9) no 2_665
O6 C54 3.212(10) no 2_665
C1 C32 3.574(9) no .
C2 O6 3.274(9) no 2_665
C3 F3 3.200(7) no .
C4 F3 3.536(8) no .
C7 O3 3.592(8) no 2_656
C8 O2 3.590(10) no 1_565
C11 F3 3.315(9) no .
C12 O1 3.374(8) no 2_656
C13 O4 3.523(8) no 1_455
C14 S6 3.565(8) no 2_665
C14 O5 3.432(9) no 2_665
C14 O6 3.454(10) no 2_665
C15 O5 3.124(9) no .
C15 O5 3.394(10) no 2_665
C16 O5 3.549(8) no .
C17 C51 3.385(11) no 1_565
C17 C52 3.433(11) no 1_565
C18 O4 3.246(9) no 1_455
C19 O4 3.085(8) no 1_455
C19 O6 3.505(9) no 2_665
C20 C33 3.540(10) no .
C20 C45 3.572(10) no 1_565
C21 C33 3.566(10) no .
C23 O3 3.493(8) no 2_556
C24 F1 3.559(8) no 1_465
C24 F2 3.364(8) no 1_465
C24 O3 3.409(9) no 1_465
C24 C45 3.540(11) no 1_565
C25 C33 3.556(10) no .
C25 C45 3.451(11) no 1_565
C32 C1 3.574(9) no .
C33 S1 3.436(7) no .
C33 C20 3.540(10) no .
C33 C21 3.566(10) no .
C33 C25 3.556(10) no .
C38 F5 3.284(12) no 1_445
C41 O4 3.449(9) no 1_455
C42 O5 3.430(10) no 2_565
C44 O2 3.185(8) no .
C45 C20 3.572(10) no 1_545
C45 C24 3.540(11) no 1_545
C45 C25 3.451(11) no 1_545
C46 F2 3.210(9) no 1_455
C47 F2 3.346(9) no 1_455
C47 O1 3.189(9) no 2_556
C47 C49 3.448(10) no 2_556
C48 O1 3.409(9) no 2_556
C48 C49 3.492(10) no 2_556
C49 O1 3.384(8) no .
C49 O2 3.442(9) no .
C49 C47 3.448(10) no 2_556
C49 C48 3.492(10) no 2_556
C51 F1 3.591(8) no .
C51 F3 3.339(9) no .
C51 C17 3.385(11) no 1_545
C52 F1 3.370(8) no .
C52 F3 3.125(9) no .
C52 F4 3.587(10) no 1_545
C52 C17 3.433(11) no 1_545
C53 F6 3.473(9) no 1_545
C53 O6 3.451(9) no 2_665
C54 O6 3.212(10) no 2_665
S1 H2 2.8103 no .
S1 H14 2.8814 no .
S1 H18 2.8308 no .
S2 H8 2.7712 no .
S2 H18 3.1671 no .
S2 H21 2.9385 no .
S2 H25 2.7922 no .
S3 H32 2.8222 no .
S3 H44 2.7742 no .
S3 H48 2.8976 no .
S3 H51 3.4078 no .
S4 H38 2.7669 no .
S4 H44 3.4133 no .
S4 H51 2.8053 no .
S4 H55 2.9393 no .
C1 H3 3.3272 no .
C1 H14 2.7281 no .
C1 H19A 3.0513 no .
C1 H19B 2.8842 no .
C2 H14 3.0113 no .
C2 H19A 2.9322 no .
C2 H19B 2.6844 no .
C3 H11A 2.9224 no .
C3 H11B 2.9974 no .
C4 H2 3.2282 no .
C4 H12A 3.1363 no .
C4 H12B 3.0380 no .
C5 H3 3.2755 no .
C5 H7 3.2577 no .
C5 H11A 3.0985 no .
C5 H11B 3.0167 no .
C5 H12A 3.0834 no .
C5 H12B 3.0125 no .
C6 H8 3.2272 no .
C6 H11A 3.1450 no .
C6 H11B 3.0478 no .
C7 H12A 2.9181 no .
C7 H12B 2.9641 no .
C7 H21 3.5279 no .
C8 H21 2.8397 no .
C9 H7 3.3108 no .
C9 H21 2.5859 no .
C10 H2 3.3094 no .
C10 H8 3.2860 no .
C10 H14 3.3736 no .
C10 H21 3.1806 no .
C11 H3 2.8947 no .
C12 H7 2.8710 no .
C13 H15 3.2304 no .
C13 H17 3.2632 no .
C13 H19B 2.8740 no .
C13 H19C 2.9469 no .
C14 H16 3.2524 no .
C14 H18 3.2870 no .
C14 H19B 3.0094 no .
C15 H17 3.2496 no .
C16 H14 3.2565 no .
C16 H18 3.2779 no .
C17 H15 3.2488 no .
C18 H14 3.2879 no .
C18 H16 3.2719 no .
C19 H2 2.3854 no .
C19 H14 3.2316 no .
C20 H22 3.2690 no .
C20 H24 3.2719 no .
C21 H23 3.2682 no .
C21 H25 3.2872 no .
C22 H24 3.2463 no .
C23 H21 3.2699 no .
C23 H25 3.2495 no .
C24 H22 3.2483 no .
C25 H21 3.2888 no .
C25 H23 3.2456 no .
C31 H33 3.2968 no .
C31 H48 2.6814 no .
C31 H49B 2.9550 no .
C31 H49C 3.0375 no .
C32 H48 3.0275 no .
C32 H49B 2.7938 no .
C32 H49C 2.9319 no .
C33 H41A 2.9444 no .
C33 H41B 2.9434 no .
C34 H32 3.2268 no .
C34 H42A 3.0932 no .
C34 H42B 3.0901 no .
C35 H37 3.2738 no .
C35 H33 3.2525 no .
C35 H42A 3.0512 no .
C35 H42B 3.0362 no .
C35 H41A 3.0494 no .
C35 H41B 3.0595 no .
C36 H38 3.2432 no .
C36 H41A 3.0871 no .
C36 H41B 3.0839 no .
C37 H42A 2.9310 no .
C37 H42B 2.9463 no .
C38 H55 2.9884 no .
C39 H37 3.3316 no .
C39 H55 2.6434 no .
C40 H38 3.2857 no .
C40 H32 3.2939 no .
C40 H48 3.2239 no .
C40 H55 3.1644 no .
C41 H33 2.8686 no .
C42 H37 2.8897 no .
C43 H45 3.2713 no .
C43 H47 3.2442 no .
C43 H49A 2.9919 no .
C43 H49B 2.8500 no .
C44 H46 3.2504 no .
C44 H48 3.2719 no .
C44 H49A 3.4517 no .
C45 H47 3.2671 no .
C46 H44 3.2549 no .
C46 H48 3.2785 no .
C47 H45 3.2690 no .
C48 H44 3.2695 no .
C48 H46 3.2719 no .
C48 H49B 3.1464 no .
C49 H32 2.4442 no .
C49 H48 3.4393 no .
C50 H52 3.2717 no .
C50 H54 3.2581 no .
C51 H53 3.2688 no .
C51 H55 3.2865 no .
C52 H54 3.2552 no .
C53 H51 3.2680 no .
C53 H55 3.2576 no .
C54 H52 3.2594 no .
C55 H51 3.2907 no .
C55 H53 3.2514 no .
H2 H3 2.3398 no .
H2 H14 3.1465 no .
H2 H19A 2.2773 no .
H2 H19B 2.0389 no .
H2 H19C 3.3428 no .
H3 H11A 2.9600 no .
H3 H11B 3.0792 no .
H7 H8 2.3377 no .
H7 H12A 2.9474 no .
H7 H12B 3.0373 no .
H8 H21 3.1028 no .
H11A H12A 2.7276 no .
H11A H12B 2.2481 no .
H11B H12A 2.2486 no .
H11B H12B 2.7956 no .
H14 H15 2.3359 no .
H14 H19B 2.6934 no .
H15 H16 2.3128 no .
H16 H17 2.3324 no .
H17 H18 2.3672 no .
H18 H25 3.5742 no .
H21 H22 2.3609 no .
H22 H23 2.3380 no .
H23 H24 2.2960 no .
H24 H25 2.3399 no .
H38 H37 2.3521 no .
H38 H55 3.2653 no .
H37 H42A 2.9865 no .
H37 H42B 3.0329 no .
H33 H32 2.3418 no .
H33 H41A 2.9830 no .
H33 H41B 3.0078 no .
H32 H48 3.2411 no .
H32 H49A 3.4094 no .
H32 H49B 2.1551 no .
H32 H49C 2.2893 no .
H42A H41A 2.7549 no .
H42A H41B 2.2369 no .
H42B H41A 2.2370 no .
H42B H41B 2.7569 no .
H44 H45 2.3704 no .
H44 H49A 3.3708 no .
H44 H51 3.2619 no .
H45 H46 2.3016 no .
H46 H47 2.3520 no .
H47 H48 2.3691 no .
H48 H49B 2.9521 no .
H51 H52 2.3643 no .
H52 H53 2.3184 no .
H53 H54 2.3404 no .
H54 H55 2.3145 no .
S1 H33 3.2677 no .
S2 H44 3.2975 no 1_565
S2 H51 3.1079 no 1_565
S4 H25 3.5383 no 1_545
S5 H8 3.2567 no 1_545
S5 H12A 3.2134 no 2_656
S5 H23 3.5040 no 2_556
S5 H24 3.5549 no 1_645
S5 H49A 3.0847 no .
S6 H14 2.9947 no 2_665
S6 H15 3.5673 no 2_665
S6 H18 3.5087 no 1_655
S6 H19B 3.4623 no 2_665
S6 H19C 3.4754 no 1_655
S6 H37 3.3993 no 2_565
S6 H41A 3.2994 no 1_655
F1 H8 3.0994 no 1_545
F1 H24 2.6655 no 1_645
F1 H51 3.1123 no .
F1 H52 2.6715 no .
F2 H11A 3.4144 no .
F2 H11B 3.3172 no .
F2 H24 2.7887 no 1_645
F2 H25 3.3012 no 1_645
F2 H46 3.3375 no 1_655
F2 H47 3.5884 no 1_655
F3 H3 2.4641 no .
F3 H11A 3.2175 no .
F3 H11B 2.8450 no .
F3 H49A 3.4990 no .
F3 H49C 3.4654 no .
F3 H51 3.1896 no .
F3 H52 2.8361 no .
F4 H25 3.4893 no 1_655
F4 H38 3.5253 no 1_665
F4 H41A 3.1707 no 1_655
F4 H52 2.6992 no 1_565
F5 H18 2.9033 no 1_655
F5 H38 2.3875 no 1_665
F5 H53 3.2011 no 2_665
F5 H54 3.0083 no 2_665
F6 H16 3.2924 no .
F6 H38 3.2566 no 1_665
F6 H37 2.9375 no 2_565
F6 H52 3.1130 no 1_565
F6 H53 2.8044 no 1_565
F6 H53 2.9760 no 2_665
O1 H11B 2.9201 no .
O1 H12A 2.4554 no 2_656
O1 H12B 3.5283 no 2_656
O1 H46 3.3809 no 1_655
O1 H47 3.1395 no 1_655
O1 H47 2.5800 no 2_556
O1 H48 3.0088 no 2_556
O1 H49A 2.5268 no .
O1 H49C 3.4420 no .
O2 H8 2.6426 no 1_545
O2 H22 2.9472 no 2_556
O2 H23 3.5511 no 2_556
O2 H44 2.4403 no .
O2 H49A 2.7057 no .
O2 H51 3.2582 no .
O3 H7 3.1886 no 1_545
O3 H7 2.8516 no 2_656
O3 H8 3.0440 no 1_545
O3 H12A 3.0442 no 2_656
O3 H23 3.2727 no 1_645
O3 H23 2.6076 no 2_556
O3 H24 2.7284 no 1_645
O3 H46 3.1535 no 1_655
O4 H14 3.4451 no 2_665
O4 H18 2.7045 no 1_655
O4 H19A 3.4847 no 1_655
O4 H19B 3.4942 no 2_665
O4 H19C 2.4028 no 1_655
O4 H41A 2.4861 no 1_655
O5 H14 2.8955 no 2_665
O5 H15 2.3576 no .
O5 H15 2.7978 no 2_665
O5 H16 3.2182 no .
O5 H37 3.0627 no 2_565
O5 H42A 3.4916 no 2_565
O5 H42B 3.0710 no 1_655
O5 H42B 2.7132 no 2_565
O5 H41A 3.2932 no 1_655
O6 H2 2.8080 no 2_665
O6 H14 2.6887 no 2_665
O6 H19B 2.5310 no 2_665
O6 H37 2.9829 no 2_565
O6 H53 3.1220 no 2_665
O6 H54 2.6492 no 2_665
C1 H32 3.4630 no .
C1 H42A 3.4235 no 1_655
C2 H32 3.5758 no .
C2 H42A 3.4595 no 1_655
C2 H49C 3.5386 no .
C3 H37 3.4568 no 1_655
C3 H42A 3.3483 no 1_655
C3 H49C 2.9956 no .
C4 H42A 3.0638 no 1_655
C4 H49C 2.9861 no .
C5 H42A 2.9429 no 1_655
C5 H41B 3.4566 no 1_655
C5 H46 3.4645 no 2_556
C5 H49C 3.5082 no .
C6 H42A 3.4723 no 1_655
C6 H41B 3.0559 no 1_655
C6 H46 2.7869 no 2_556
C7 H23 3.5696 no 1_655
C7 H23 3.5191 no 2_566
C7 H24 3.5954 no 1_655
C7 H41B 3.1787 no 1_655
C7 H46 3.0307 no 2_556
C10 H42A 3.1977 no 1_655
C11 H47 3.5615 no 1_655
C11 H47 3.4956 no 2_556
C11 H48 3.4524 no 1_655
C11 H49C 3.5014 no .
C12 H41B 3.4990 no 1_655
C12 H46 2.9392 no 2_556
C12 H47 3.5527 no 2_556
C12 H48 3.1535 no 1_655
C13 H19C 3.2446 no 2_565
C14 H19C 3.0288 no 2_565
C14 H42A 3.1075 no 1_655
C14 H42B 3.5154 no 1_655
C15 H19C 3.0570 no 2_565
C15 H42A 3.5895 no 1_655
C15 H42B 3.4291 no 1_655
C15 H42B 3.2672 no 2_565
C16 H19A 3.4907 no 2_565
C16 H19C 3.3228 no 2_565
C16 H55 3.3324 no 2_565
C17 H19B 3.5966 no 2_565
C17 H19C 3.5499 no 2_565
C17 H54 2.9526 no 2_565
C17 H55 3.1655 no 2_565
C18 H19B 3.5204 no 2_565
C18 H19C 3.5178 no 2_565
C18 H54 3.3954 no 2_565
C20 H33 2.6228 no .
C20 H44 3.3665 no 1_565
C20 H45 3.0173 no 1_565
C21 H22 3.5078 no 2_566
C21 H33 2.7712 no .
C21 H32 3.3719 no .
C21 H45 2.9982 no 1_565
C21 H45 3.1474 no 2_556
C22 H21 3.4426 no 2_566
C22 H33 2.9243 no .
C22 H32 3.4924 no .
C22 H45 3.0337 no 1_565
C22 H45 3.2254 no 2_556
C23 H7 3.3309 no 1_455
C23 H33 2.9212 no .
C23 H45 3.0920 no 1_565
C24 H7 3.4971 no 1_455
C24 H33 2.8097 no .
C24 H41B 3.5751 no .
C24 H45 3.0902 no 1_565
C25 H33 2.6310 no .
C25 H45 3.0917 no 1_565
C31 H12B 3.5849 no 1_455
C32 H12B 3.3629 no 1_455
C33 H12B 2.9971 no 1_455
C33 H19A 3.2961 no .
C34 H12B 2.7442 no 1_455
C34 H19A 3.0505 no .
C35 H11A 2.9586 no 1_455
C35 H12B 2.9815 no 1_455
C35 H19A 3.0631 no .
C36 H11A 2.9948 no 1_455
C36 H12B 3.5711 no 1_455
C36 H16 3.3616 no 2_565
C37 H3 3.5566 no 1_455
C37 H11A 3.1044 no 1_455
C37 H16 3.0471 no 2_565
C38 H11A 3.2251 no 1_455
C38 H16 3.4644 no 2_565
C39 H11A 3.2698 no 1_455
C40 H11A 3.0869 no 1_455
C40 H12B 3.4403 no 1_455
C40 H19A 3.4129 no .
C41 H12B 3.3129 no 1_455
C42 H14 3.1958 no 1_455
C42 H15 3.5463 no 1_455
C42 H15 3.4629 no 2_565
C43 H49B 3.2927 no 2_556
C44 H22 3.2040 no 2_556
C44 H49B 3.5002 no 2_556
C45 H21 3.1532 no 2_556
C45 H22 3.1208 no 2_556
C46 H12A 3.1116 no 2_556
C46 H49B 3.5604 no 2_556
C46 H49C 3.5232 no 2_556
C47 H11B 3.4520 no 1_455
C47 H11B 3.3705 no 2_556
C47 H12A 3.3388 no 2_556
C47 H49A 3.0971 no 2_556
C47 H49B 3.3476 no 2_556
C47 H49C 3.3294 no 2_556
C48 H11A 3.4605 no 1_455
C48 H12B 3.5541 no 1_455
C48 H49A 3.0094 no 2_556
C48 H49B 3.2036 no 2_556
C49 H49B 3.5561 no 2_556
C50 H17 3.0390 no 1_545
C51 H17 3.0824 no 1_545
C52 H3 3.2430 no .
C52 H17 3.1369 no 1_545
C53 H3 3.2381 no .
C53 H17 3.2137 no 1_545
C54 H2 3.1396 no .
C54 H17 3.2093 no 1_545
C54 H17 3.0155 no 2_565
C55 H2 3.3887 no .
C55 H17 3.1098 no 1_545
C55 H17 3.1408 no 2_565
C56 H11B 3.4446 no .
C56 H24 3.0599 no 1_645
C56 H52 3.3400 no .
C57 H38 3.2680 no 1_665
C57 H52 3.4864 no 1_565
C57 H53 3.5407 no 2_665
H2 O6 2.8080 no 2_665
H2 C54 3.1396 no .
H2 C55 3.3887 no .
H2 H54 3.1665 no .
H2 H55 3.5998 no .
H3 F3 2.4641 no .
H3 C37 3.5566 no 1_655
H3 C52 3.2430 no .
H3 C53 3.2381 no .
H3 H37 3.2444 no 1_655
H3 H49C 3.1840 no .
H3 H52 3.4878 no .
H3 H53 3.4599 no .
H7 O3 3.1886 no 1_565
H7 O3 2.8516 no 2_656
H7 C23 3.3309 no 1_655
H7 C24 3.4971 no 1_655
H7 H23 2.6870 no 1_655
H7 H23 2.9787 no 2_566
H7 H24 3.0436 no 1_655
H7 H41B 3.4409 no 1_655
H7 H46 3.1534 no 2_556
H8 S5 3.2567 no 1_565
H8 F1 3.0994 no 1_565
H8 O2 2.6426 no 1_565
H8 O3 3.0440 no 1_565
H8 H22 3.1095 no 2_566
H8 H23 3.2144 no 2_566
H8 H44 3.4734 no 1_565
H11A F2 3.4144 no .
H11A F3 3.2175 no .
H11A C35 2.9586 no 1_655
H11A C36 2.9948 no 1_655
H11A C37 3.1044 no 1_655
H11A C38 3.2251 no 1_655
H11A C39 3.2698 no 1_655
H11A C40 3.0869 no 1_655
H11A C48 3.4605 no 1_655
H11A H48 3.1290 no 1_655
H11B F2 3.3172 no .
H11B F3 2.8450 no .
H11B O1 2.9201 no .
H11B C47 3.4520 no 1_655
H11B C47 3.3705 no 2_556
H11B C56 3.4446 no .
H11B H46 3.4057 no 2_556
H11B H47 2.9836 no 1_655
H11B H47 2.7186 no 2_556
H11B H48 3.5329 no 1_655
H11B H49A 3.5726 no .
H11B H49C 3.0247 no .
H12A S5 3.2134 no 2_656
H12A O1 2.4554 no 2_656
H12A O3 3.0442 no 2_656
H12A C46 3.1116 no 2_556
H12A C47 3.3388 no 2_556
H12A H46 2.3674 no 2_556
H12A H47 3.0851 no 1_655
H12A H47 2.8569 no 2_556
H12A H48 2.9782 no 1_655
H12B O1 3.5283 no 2_656
H12B C31 3.5849 no 1_655
H12B C32 3.3629 no 1_655
H12B C33 2.9971 no 1_655
H12B C34 2.7442 no 1_655
H12B C35 2.9815 no 1_655
H12B C36 3.5711 no 1_655
H12B C40 3.4403 no 1_655
H12B C41 3.3129 no 1_655
H12B C48 3.5541 no 1_655
H12B H33 3.4546 no 1_655
H12B H41B 3.0092 no 1_655
H12B H48 2.7295 no 1_655
H14 S6 2.9947 no 2_665
H14 O4 3.4451 no 2_665
H14 O5 2.8955 no 2_665
H14 O6 2.6887 no 2_665
H14 C42 3.1958 no 1_655
H14 H19C 3.4076 no 2_565
H14 H42A 2.4890 no 1_655
H14 H42B 3.0224 no 1_655
H15 S6 3.5673 no 2_665
H15 O5 2.3576 no .
H15 O5 2.7978 no 2_665
H15 C42 3.5463 no 1_655
H15 C42 3.4629 no 2_565
H15 H15 3.3367 no 2_665
H15 H19C 3.4400 no 2_565
H15 H42A 3.4077 no 1_655
H15 H42B 2.8400 no 1_655
H15 H42B 2.5446 no 2_565
H16 F6 3.2924 no .
H16 O5 3.2182 no .
H16 C36 3.3616 no 2_565
H16 C37 3.0471 no 2_565
H16 C38 3.4644 no 2_565
H16 H37 3.1052 no 2_565
H16 H42B 3.4376 no 2_565
H16 H55 2.9775 no 2_565
H17 C50 3.0390 no 1_565
H17 C51 3.0824 no 1_565
H17 C52 3.1369 no 1_565
H17 C53 3.2137 no 1_565
H17 C54 3.2093 no 1_565
H17 C54 3.0155 no 2_565
H17 C55 3.1098 no 1_565
H17 C55 3.1408 no 2_565
H17 H54 2.4131 no 2_565
H17 H55 2.6642 no 2_565
H18 S6 3.5087 no 1_455
H18 F5 2.9033 no 1_455
H18 O4 2.7045 no 1_455
H18 H54 3.2542 no 2_565
H19A O4 3.4847 no 1_455
H19A C16 3.4907 no 2_565
H19A C33 3.2961 no .
H19A C34 3.0505 no .
H19A C35 3.0631 no .
H19A C40 3.4129 no .
H19A H41A 3.4334 no .
H19A H55 3.2211 no .
H19B S6 3.4623 no 2_665
H19B O4 3.4942 no 2_665
H19B O6 2.5310 no 2_665
H19B C17 3.5966 no 2_565
H19B C18 3.5204 no 2_565
H19B H19C 3.3601 no 2_565
H19B H54 3.1591 no .
H19C S6 3.4754 no 1_455
H19C O4 2.4028 no 1_455
H19C C13 3.2446 no 2_565
H19C C14 3.0288 no 2_565
H19C C15 3.0570 no 2_565
H19C C16 3.3228 no 2_565
H19C C17 3.5499 no 2_565
H19C C18 3.5178 no 2_565
H19C H14 3.4076 no 2_565
H19C H15 3.4400 no 2_565
H19C H19B 3.3601 no 2_565
H19C H19C 3.2681 no 2_565
H19C H41A 3.4633 no .
H21 C22 3.4426 no 2_566
H21 C45 3.1532 no 2_556
H21 H22 3.2630 no 2_566
H21 H33 3.3436 no .
H21 H32 3.3623 no .
H21 H45 3.5080 no 1_565
H21 H45 2.5068 no 2_556
H21 H46 3.5493 no 2_556
H22 O2 2.9472 no 2_556
H22 C21 3.5078 no 2_566
H22 C44 3.2040 no 2_556
H22 C45 3.1208 no 2_556
H22 H8 3.1095 no 2_566
H22 H21 3.2630 no 2_566
H22 H33 3.5601 no .
H22 H32 3.5698 no .
H22 H44 2.8573 no 2_556
H22 H45 3.5544 no 1_565
H22 H45 2.6702 no 2_556
H23 S5 3.5040 no 2_556
H23 O2 3.5511 no 2_556
H23 O3 3.2727 no 1_465
H23 O3 2.6076 no 2_556
H23 C7 3.5696 no 1_455
H23 C7 3.5191 no 2_566
H23 H7 2.6870 no 1_455
H23 H7 2.9787 no 2_566
H23 H8 3.2144 no 2_566
H23 H33 3.5396 no .
H24 S5 3.5549 no 1_465
H24 F1 2.6655 no 1_465
H24 F2 2.7887 no 1_465
H24 O3 2.7284 no 1_465
H24 C7 3.5954 no 1_455
H24 C56 3.0599 no 1_465
H24 H7 3.0436 no 1_455
H24 H33 3.4172 no .
H24 H41B 3.3380 no .
H25 S4 3.5383 no 1_565
H25 F2 3.3012 no 1_465
H25 F4 3.4893 no 1_455
H25 H33 3.1321 no .
H38 F4 3.5253 no 1_445
H38 F5 2.3875 no 1_445
H38 F6 3.2566 no 1_445
H38 C57 3.2680 no 1_445
H37 S6 3.3993 no 2_565
H37 F6 2.9375 no 2_565
H37 O5 3.0627 no 2_565
H37 O6 2.9829 no 2_565
H37 C3 3.4568 no 1_455
H37 H3 3.2444 no 1_455
H37 H16 3.1052 no 2_565
H37 H53 3.3661 no 1_455
H33 S1 3.2677 no .
H33 C20 2.6228 no .
H33 C21 2.7712 no .
H33 C22 2.9243 no .
H33 C23 2.9212 no .
H33 C24 2.8097 no .
H33 C25 2.6310 no .
H33 H12B 3.4546 no 1_455
H33 H21 3.3436 no .
H33 H22 3.5601 no .
H33 H23 3.5396 no .
H33 H24 3.4172 no .
H33 H25 3.1321 no .
H32 C1 3.4630 no .
H32 C2 3.5758 no .
H32 C21 3.3719 no .
H32 C22 3.4924 no .
H32 H21 3.3623 no .
H32 H22 3.5698 no .
H42A O5 3.4916 no 2_565
H42A C1 3.4235 no 1_455
H42A C2 3.4595 no 1_455
H42A C3 3.3483 no 1_455
H42A C4 3.0638 no 1_455
H42A C5 2.9429 no 1_455
H42A C6 3.4723 no 1_455
H42A C10 3.1977 no 1_455
H42A C14 3.1075 no 1_455
H42A C15 3.5895 no 1_455
H42A H14 2.4890 no 1_455
H42A H15 3.4077 no 1_455
H42B O5 3.0710 no 1_455
H42B O5 2.7132 no 2_565
H42B C14 3.5154 no 1_455
H42B C15 3.4291 no 1_455
H42B C15 3.2672 no 2_565
H42B H14 3.0224 no 1_455
H42B H15 2.8400 no 1_455
H42B H15 2.5446 no 2_565
H42B H16 3.4376 no 2_565
H41A S6 3.2994 no 1_455
H41A F4 3.1707 no 1_455
H41A O4 2.4861 no 1_455
H41A O5 3.2932 no 1_455
H41A H19A 3.4334 no .
H41A H19C 3.4633 no .
H41B C5 3.4566 no 1_455
H41B C6 3.0559 no 1_455
H41B C7 3.1787 no 1_455
H41B C12 3.4990 no 1_455
H41B C24 3.5751 no .
H41B H7 3.4409 no 1_455
H41B H12B 3.0092 no 1_455
H41B H24 3.3380 no .
H44 S2 3.2975 no 1_545
H44 O2 2.4403 no .
H44 C20 3.3665 no 1_545
H44 H8 3.4734 no 1_545
H44 H22 2.8573 no 2_556
H45 C20 3.0173 no 1_545
H45 C21 2.9982 no 1_545
H45 C21 3.1474 no 2_556
H45 C22 3.0337 no 1_545
H45 C22 3.2254 no 2_556
H45 C23 3.0920 no 1_545
H45 C24 3.0902 no 1_545
H45 C25 3.0917 no 1_545
H45 H21 3.5080 no 1_545
H45 H21 2.5068 no 2_556
H45 H22 3.5544 no 1_545
H45 H22 2.6702 no 2_556
H46 F2 3.3375 no 1_455
H46 O1 3.3809 no 1_455
H46 O3 3.1535 no 1_455
H46 C5 3.4645 no 2_556
H46 C6 2.7869 no 2_556
H46 C7 3.0307 no 2_556
H46 C12 2.9392 no 2_556
H46 H7 3.1534 no 2_556
H46 H11B 3.4057 no 2_556
H46 H12A 2.3674 no 2_556
H46 H21 3.5493 no 2_556
H47 F2 3.5884 no 1_455
H47 O1 3.1395 no 1_455
H47 O1 2.5800 no 2_556
H47 C11 3.5615 no 1_455
H47 C11 3.4956 no 2_556
H47 C12 3.5527 no 2_556
H47 H11B 2.9836 no 1_455
H47 H11B 2.7186 no 2_556
H47 H12A 3.0851 no 1_455
H47 H12A 2.8569 no 2_556
H47 H47 2.8311 no 2_456
H47 H49A 3.1686 no 2_556
H47 H49C 3.4219 no 2_556
H48 O1 3.0088 no 2_556
H48 C11 3.4524 no 1_455
H48 C12 3.1535 no 1_455
H48 H11A 3.1290 no 1_455
H48 H11B 3.5329 no 1_455
H48 H12A 2.9782 no 1_455
H48 H12B 2.7295 no 1_455
H48 H49A 3.0137 no 2_556
H48 H49B 3.5683 no 2_556
H49A S5 3.0847 no .
H49A F3 3.4990 no .
H49A O1 2.5268 no .
H49A O2 2.7057 no .
H49A C47 3.0971 no 2_556
H49A C48 3.0094 no 2_556
H49A H11B 3.5726 no .
H49A H47 3.1686 no 2_556
H49A H48 3.0137 no 2_556
H49A H49B 3.2330 no 2_556
H49B C43 3.2927 no 2_556
H49B C44 3.5002 no 2_556
H49B C46 3.5604 no 2_556
H49B C47 3.3476 no 2_556
H49B C48 3.2036 no 2_556
H49B C49 3.5561 no 2_556
H49B H48 3.5683 no 2_556
H49B H49A 3.2330 no 2_556
H49B H49B 3.0788 no 2_556
H49C F3 3.4654 no .
H49C O1 3.4420 no .
H49C C2 3.5386 no .
H49C C3 2.9956 no .
H49C C4 2.9861 no .
H49C C5 3.5082 no .
H49C C11 3.5014 no .
H49C C46 3.5232 no 2_556
H49C C47 3.3294 no 2_556
H49C H3 3.1840 no .
H49C H11B 3.0247 no .
H49C H47 3.4219 no 2_556
H51 S2 3.1079 no 1_545
H51 F1 3.1123 no .
H51 F3 3.1896 no .
H51 O2 3.2582 no .
H52 F1 2.6715 no .
H52 F3 2.8361 no .
H52 F4 2.6992 no 1_545
H52 F6 3.1130 no 1_545
H52 C56 3.3400 no .
H52 C57 3.4864 no 1_545
H52 H3 3.4878 no .
H53 F5 3.2011 no 2_665
H53 F6 2.8044 no 1_545
H53 F6 2.9760 no 2_665
H53 O6 3.1220 no 2_665
H53 C57 3.5407 no 2_665
H53 H3 3.4599 no .
H53 H37 3.3661 no 1_655
H54 F5 3.0083 no 2_665
H54 O6 2.6492 no 2_665
H54 C17 2.9526 no 2_565
H54 C18 3.3954 no 2_565
H54 H2 3.1665 no .
H54 H17 2.4131 no 2_565
H54 H18 3.2542 no 2_565
H54 H19B 3.1591 no .
H55 C16 3.3324 no 2_565
H55 C17 3.1655 no 2_565
H55 H2 3.5998 no .
H55 H16 2.9775 no 2_565
H55 H17 2.6642 no 2_565
H55 H19A 3.2211 no .

loop_
_geom_torsion_atom_site_label_1
_geom_torsion_atom_site_label_2
_geom_torsion_atom_site_label_3
_geom_torsion_atom_site_label_4
_geom_torsion
_geom_torsion_publ_flag
C1 S1 C13 C14 36.8(5) no
C1 S1 C13 C18 -141.9(4) no
C13 S1 C1 C2 -106.5(5) no
C13 S1 C1 C10 70.1(5) no
C19 S1 C1 C2 -2.0(5) no
C19 S1 C1 C10 174.6(4) no
C19 S1 C13 C14 -69.8(5) no
C19 S1 C13 C18 111.5(5) no
C9 S2 C20 C21 17.7(6) no
C9 S2 C20 C25 -162.5(5) no
C20 S2 C9 C8 -94.3(5) no
C20 S2 C9 C10 84.3(5) no
C31 S3 C43 C44 152.6(4) no
C31 S3 C43 C48 -27.3(6) no
C43 S3 C31 C32 104.6(5) no
C43 S3 C31 C40 -71.7(5) no
C49 S3 C31 C32 -0.4(5) no
C49 S3 C31 C40 -176.7(4) no
C49 S3 C43 C44 -99.8(4) no
C49 S3 C43 C48 80.3(5) no
C39 S4 C50 C51 152.7(5) no
C39 S4 C50 C55 -28.3(6) no
C50 S4 C39 C38 106.5(5) no
C50 S4 C39 C40 -71.6(5) no
O1 S5 C56 F1 -177.0(4) no
O1 S5 C56 F2 61.7(5) no
O1 S5 C56 F3 -59.0(6) no
O2 S5 C56 F1 -57.9(5) no
O2 S5 C56 F2 -179.3(5) no
O2 S5 C56 F3 60.0(6) no
O3 S5 C56 F1 62.0(5) no
O3 S5 C56 F2 -59.3(6) no
O3 S5 C56 F3 -180.0(5) no
O4 S6 C57 F4 -60.3(7) no
O4 S6 C57 F5 64.5(6) no
O4 S6 C57 F6 -179.8(6) no
O5 S6 C57 F4 59.6(7) no
O5 S6 C57 F5 -175.6(5) no
O5 S6 C57 F6 -59.9(7) no
O6 S6 C57 F4 -179.9(6) no
O6 S6 C57 F5 -55.1(6) no
O6 S6 C57 F6 60.6(7) no
S1 C1 C2 C3 178.0(4) no
S1 C1 C10 C5 -174.9(4) no
S1 C1 C10 C9 6.4(8) no
C2 C1 C10 C5 1.6(8) no
C2 C1 C10 C9 -177.1(5) no
C10 C1 C2 C3 1.3(9) no
C1 C2 C3 C4 -2.9(9) no
C2 C3 C4 C5 1.5(9) no
C2 C3 C4 C11 -177.5(6) no
C3 C4 C5 C6 -175.9(5) no
C3 C4 C5 C10 1.6(9) no
C3 C4 C11 C12 172.4(6) no
C5 C4 C11 C12 -6.7(6) no
C11 C4 C5 C6 3.3(7) no
C11 C4 C5 C10 -179.2(5) no
C4 C5 C6 C7 -179.3(5) no
C4 C5 C6 C12 1.7(7) no
C4 C5 C10 C1 -3.1(8) no
C4 C5 C10 C9 175.7(5) no
C6 C5 C10 C1 174.1(5) no
C6 C5 C10 C9 -7.0(8) no
C10 C5 C6 C7 3.2(9) no
C10 C5 C6 C12 -175.9(5) no
C5 C6 C7 C8 0.6(9) no
C5 C6 C12 C11 -5.8(6) no
C7 C6 C12 C11 175.3(6) no
C12 C6 C7 C8 179.4(6) no
C6 C7 C8 C9 0.0(9) no
C7 C8 C9 S2 174.6(5) no
C7 C8 C9 C10 -4.1(9) no
S2 C9 C10 C1 7.3(9) no
S2 C9 C10 C5 -171.4(4) no
C8 C9 C10 C1 -174.1(5) no
C8 C9 C10 C5 7.2(8) no
C4 C11 C12 C6 7.3(6) no
S1 C13 C14 C15 -179.3(4) no
S1 C13 C18 C17 178.6(4) no
C14 C13 C18 C17 -0.1(10) no
C18 C13 C14 C15 -0.6(10) no
C13 C14 C15 C16 0.6(10) no
C14 C15 C16 C17 0.1(11) no
C15 C16 C17 C18 -0.8(10) no
C16 C17 C18 C13 0.8(10) no
S2 C20 C21 C22 179.2(5) no
S2 C20 C25 C24 -177.8(5) no
C21 C20 C25 C24 2.1(10) no
C25 C20 C21 C22 -0.6(10) no
C20 C21 C22 C23 0.4(11) no
C21 C22 C23 C24 -1.8(11) no
C22 C23 C24 C25 3.3(12) no
C23 C24 C25 C20 -3.4(12) no
S3 C31 C32 C33 -177.2(4) no
S3 C31 C40 C35 175.0(4) no
S3 C31 C40 C39 -6.8(9) no
C32 C31 C40 C35 -1.2(8) no
C32 C31 C40 C39 176.9(6) no
C40 C31 C32 C33 -0.8(9) no
C31 C32 C33 C34 3.7(10) no
C32 C33 C34 C35 -4.2(9) no
C32 C33 C34 C41 176.5(6) no
C33 C34 C35 C36 179.0(5) no
C33 C34 C35 C40 2.2(9) no
C33 C34 C41 C42 -179.9(7) no
C35 C34 C41 C42 0.8(7) no
C41 C34 C35 C36 -1.6(7) no
C41 C34 C35 C40 -178.4(5) no
C34 C35 C36 C37 -177.9(5) no
C34 C35 C36 C42 1.8(7) no
C34 C35 C40 C31 0.6(8) no
C34 C35 C40 C39 -177.8(5) no
C36 C35 C40 C31 -175.7(5) no
C36 C35 C40 C39 5.9(9) no
C40 C35 C36 C37 -1.2(9) no
C40 C35 C36 C42 178.5(5) no
C35 C36 C37 C38 -2.8(9) no
C35 C36 C42 C41 -1.2(7) no
C37 C36 C42 C41 178.4(7) no
C42 C36 C37 C38 177.6(6) no
C36 C37 C38 C39 1.8(10) no
C37 C38 C39 S4 -175.0(6) no
C37 C38 C39 C40 3.2(10) no
S4 C39 C40 C31 -6.7(9) no
S4 C39 C40 C35 171.5(4) no
C38 C39 C40 C31 175.3(6) no
C38 C39 C40 C35 -6.6(8) no
C34 C41 C42 C36 0.2(6) no
S3 C43 C44 C45 -178.8(4) no
S3 C43 C48 C47 177.7(4) no
C44 C43 C48 C47 -2.2(9) no
C48 C43 C44 C45 1.1(9) no
C43 C44 C45 C46 1.7(9) no
C44 C45 C46 C47 -3.4(10) no
C45 C46 C47 C48 2.2(10) no
C46 C47 C48 C43 0.5(9) no
S4 C50 C51 C52 176.7(5) no
S4 C50 C55 C54 -179.1(5) no
C51 C50 C55 C54 -0.1(11) no
C55 C50 C51 C52 -2.4(11) no
C50 C51 C52 C53 3.2(11) no
C51 C52 C53 C54 -1.5(12) no
C52 C53 C54 C55 -1.0(12) no
C53 C54 C55 C50 1.9(12) no
